data_4322457
loop_
_publ_author_name
'Hans-Hermann Giese'
'Tassilo Habereder'
'Heinrich N\"oth'
'Werner Ponikwar'
'Steffen Thomas'
'Marcus Warchhold'

_publ_contact_author
;
      Heinrich N\"oth
      Institut f\"ur anorganische Chemie
      Universit\"at M\"unchen
      Meiserstr. 1
      80333 M\"unchen
      Bundesrepublik Deutschland
;
_publ_contact_author_email H.Noeth@lrz.uni-muenchen.de
_publ_contact_author_fax '089 5902 451'
_publ_contact_author_phone '089 5902 396'
_publ_section_title
;
 Metal Tetrahydridoborates and Tetrahydridoborato Metalates. 23.1 Amine
 Solvates of Lithium and Sodium Tetrahydridoborate
;
_journal_name_full 'Inorganic Chemistry'
_journal_page_first 4188
_journal_page_last 4196
_journal_paper_doi 10.1021/ic990205c
_journal_volume 38
_journal_year 1999
_chemical_formula_sum 'C16 H26 B Li N2'
_chemical_formula_weight 132.07
_chemical_name_systematic
; 
Lithium tetrahydrdioborate-2-Collidine
;
_space_group_IT_number 43
_symmetry_cell_setting orthorhombic
_symmetry_space_group_name_Hall 'F 2 -2d'
_symmetry_space_group_name_H-M 'F d d 2'
_atom_sites_solution_hydrogens geom
_atom_sites_solution_primary direct
_atom_sites_solution_secondary difmap
_audit_creation_method 'SHELXL-CIF-file updated by CIFRTF'
_cell_angle_alpha 90.00
_cell_angle_beta 90.00
_cell_angle_gamma 90.00
_cell_formula_units_Z 8
_cell_length_a 28.527(3)
_cell_length_b 10.8575(10)
_cell_length_c 11.3185(10)
_cell_measurement_reflns_used 71
_cell_measurement_temperature 193
_cell_measurement_theta_max 17.66
_cell_measurement_theta_min 3.37
_cell_volume 3505.7(6)
_computing_cell_refinement 'SMART (V4.C50)'
_computing_data_collection 'SMART (V4.C50)'
_computing_data_reduction 'SAINT (V4.D50)'
_computing_molecular_graphics 'XP (SHELXTL-Ver.5)'
_computing_publication_material 'SHELXL (Sheldrick 1997)'
_computing_structure_refinement 'SHELXL-97 (Sheldrick, 1997)'
_computing_structure_solution 'SHELXS-97 (Sheldrick, 1990)'
_diffrn_ambient_temperature 193
_diffrn_measured_fraction_theta_full 0.961
_diffrn_measured_fraction_theta_max 0.961
_diffrn_measurement_device_type 'Siemens SMART Area-detector'
_diffrn_measurement_method Hemisphere
_diffrn_radiation_monochromator graphite
_diffrn_radiation_source 'fine-focus sealed tube'
_diffrn_radiation_type MoK\a
_diffrn_radiation_wavelength 0.71073
_diffrn_reflns_av_R_equivalents 0.0341
_diffrn_reflns_av_sigmaI/netI 0.0351
_diffrn_reflns_limit_h_max 33
_diffrn_reflns_limit_h_min -33
_diffrn_reflns_limit_k_max 13
_diffrn_reflns_limit_k_min -13
_diffrn_reflns_limit_l_max 13
_diffrn_reflns_limit_l_min -14
_diffrn_reflns_number 4600
_diffrn_reflns_theta_full 26.37
_diffrn_reflns_theta_max 26.37
_diffrn_reflns_theta_min 6.85
_diffrn_standards_interval_time 0
_exptl_absorpt_coefficient_mu 0.057
_exptl_absorpt_correction_T_max 0.9888
_exptl_absorpt_correction_T_min 0.9888
_exptl_crystal_colour colorless
_exptl_crystal_density_diffrn 1.001
_exptl_crystal_density_method 'not measured'
_exptl_crystal_description cube
_exptl_crystal_F_000 1152
_exptl_crystal_size_max 0.20
_exptl_crystal_size_mid 0.20
_exptl_crystal_size_min 0.20
_refine_diff_density_max 0.108
_refine_diff_density_min -0.093
_refine_diff_density_rms 0.023
_refine_ls_abs_structure_details 'Flack H D (1983), Acta Cryst. A39, 876-881'
_refine_ls_abs_structure_Flack 0(4)
_refine_ls_extinction_method none
_refine_ls_goodness_of_fit_ref 1.165
_refine_ls_hydrogen_treatment mixed
_refine_ls_matrix_type full
_refine_ls_number_parameters 103
_refine_ls_number_reflns 1710
_refine_ls_number_restraints 1
_refine_ls_restrained_S_all 1.165
_refine_ls_R_factor_all 0.0676
_refine_ls_R_factor_gt 0.0502
_refine_ls_shift/su_max 0.006
_refine_ls_shift/su_mean 0.000
_refine_ls_structure_factor_coef Fsqd
_refine_ls_weighting_details 'calc w=1/[\s^2^(Fo^2^)+(0.0387P)^2^+2.2961P] where P=(Fo^2^+2Fc^2^)/3'
_refine_ls_weighting_scheme calc
_refine_ls_wR_factor_gt 0.1102
_refine_ls_wR_factor_ref 0.1211
_reflns_number_gt 1416
_reflns_number_total 1710
_reflns_threshold_expression >2sigma(I)
_cod_data_source_file ic990205c_3.cif
_cod_data_source_block warc5
_cod_depositor_comments
;
The following automatic conversions were performed:

'_refine_ls_hydrogen_treatment' value 'mixed ' changed to 'mixed'
according to the built-in table from CIF Core dictionary named
'cif_core.dic' version 2.4.1 from 2010-06-29.

Automatic conversion script
Id: cif_fix_values 1673 2011-04-08 12:14:43Z adriana 

The following automatic conversions were performed:

'_atom_sites_solution_primary' value 'direct methods' was changed to
'direct'.

'_atom_sites_solution_hydrogens' value 'geometrically' was changed to
'geom'.

Automatic conversion script
Id: cif_fix_values 6452 2018-10-05 10:23:21Z andrius 
;
_cod_database_code 4322457

loop_
_symmetry_equiv_pos_as_xyz
'x, y, z'
'-x, -y, z'
'x+1/4, -y+1/4, z+1/4'
'-x+1/4, y+1/4, z+1/4'
'x, y+1/2, z+1/2'
'-x, -y+1/2, z+1/2'
'x+1/4, -y+3/4, z+3/4'
'-x+1/4, y+3/4, z+3/4'
'x+1/2, y, z+1/2'
'-x+1/2, -y, z+1/2'
'x+3/4, -y+1/4, z+3/4'
'-x+3/4, y+1/4, z+3/4'
'x+1/2, y+1/2, z'
'-x+1/2, -y+1/2, z'
'x+3/4, -y+3/4, z+1/4'
'-x+3/4, y+3/4, z+1/4'

loop_
_atom_site_label
_atom_site_type_symbol
_atom_site_fract_x
_atom_site_fract_y
_atom_site_fract_z
_atom_site_U_iso_or_equiv
_atom_site_adp_type
_atom_site_occupancy
_atom_site_symmetry_multiplicity
_atom_site_calc_flag
_atom_site_refinement_flags
_atom_site_disorder_assembly
_atom_site_disorder_group
H+1 H+ -0.0026(9) 0.086(2) 1.145(2) 0.075(7) Uiso 1 1 d . . .
H+2 H+ 0.0324(10) 0.012(2) 1.265(3) 0.095(8) Uiso 1 1 d . . .
N1 N 0.06146(5) 0.05281(15) 0.92859(13) 0.0485(4) Uani 1 1 d . . .
B1 B 0.0000 0.0000 1.2067(3) 0.0509(8) Uani 1 2 d S . .
Li1 Li 0.0000 0.0000 1.0078(4) 0.0476(11) Uani 1 2 d S . .
C1 C 0.05820(8) 0.1650(2) 0.87822(18) 0.0537(5) Uani 1 1 d . . .
C2 C 0.09696(9) 0.2287(3) 0.83821(17) 0.0617(6) Uani 1 1 d . . .
H2A H 0.0932 0.3055 0.8029 0.074 Uiso 1 1 calc R . .
C3 C 0.14076(9) 0.1798(3) 0.85009(19) 0.0654(7) Uani 1 1 d . . .
C4 C 0.14411(8) 0.0637(3) 0.9014(2) 0.0652(7) Uani 1 1 d . . .
H4A H 0.1734 0.0271 0.9100 0.078 Uiso 1 1 calc R . .
C5 C 0.10459(7) 0.0019(2) 0.93980(18) 0.0536(5) Uani 1 1 d . . .
C6 C 0.00975(9) 0.2172(2) 0.8699(3) 0.0777(8) Uani 1 1 d . . .
H6A H -0.0102 0.1604 0.8287 0.093 Uiso 1 1 calc R . .
H6B H 0.0107 0.2940 0.8279 0.093 Uiso 1 1 calc R . .
H6C H -0.0024 0.2308 0.9480 0.093 Uiso 1 1 calc R . .
C7 C 0.18397(11) 0.2488(3) 0.8100(3) 0.1000(11) Uani 1 1 d . . .
H7A H 0.1844 0.2528 0.7252 0.120 Uiso 1 1 calc R . .
H7B H 0.2115 0.2068 0.8374 0.120 Uiso 1 1 calc R . .
H7C H 0.1834 0.3308 0.8418 0.120 Uiso 1 1 calc R . .
C8 C 0.10690(9) -0.1224(2) 0.9959(2) 0.0707(7) Uani 1 1 d . . .
H8A H 0.0903 -0.1210 1.0696 0.085 Uiso 1 1 calc R . .
H8B H 0.1391 -0.1441 1.0099 0.085 Uiso 1 1 calc R . .
H8C H 0.0929 -0.1821 0.9443 0.085 Uiso 1 1 calc R . .

loop_
_atom_site_aniso_label
_atom_site_aniso_U_11
_atom_site_aniso_U_22
_atom_site_aniso_U_33
_atom_site_aniso_U_23
_atom_site_aniso_U_13
_atom_site_aniso_U_12
N1 0.0465(10) 0.0544(9) 0.0446(9) 0.0046(8) -0.0032(7) 0.0016(8)
B1 0.057(2) 0.0483(19) 0.0474(18) 0.000 0.000 0.0028(15)
Li1 0.051(3) 0.049(3) 0.042(2) 0.000 0.000 -0.002(2)
C1 0.0572(14) 0.0575(12) 0.0465(11) 0.0092(9) -0.0027(10) -0.0043(10)
C2 0.0682(15) 0.0699(15) 0.0470(13) 0.0057(11) 0.0037(11) -0.0142(12)
C3 0.0574(15) 0.0913(19) 0.0474(13) -0.0115(12) 0.0082(10) -0.0190(13)
C4 0.0405(12) 0.1034(19) 0.0517(13) -0.0183(13) 0.0006(9) 0.0021(11)
C5 0.0466(11) 0.0699(13) 0.0442(12) -0.0074(11) -0.0042(9) 0.0065(10)
C6 0.0660(16) 0.0655(15) 0.102(2) 0.0376(15) -0.0034(13) 0.0032(12)
C7 0.0769(19) 0.136(3) 0.088(2) -0.016(2) 0.0228(15) -0.0430(19)
C8 0.0604(14) 0.0757(16) 0.0759(15) 0.0036(13) -0.0066(12) 0.0237(12)

loop_
_atom_type_symbol
_atom_type_description
_atom_type_scat_dispersion_real
_atom_type_scat_dispersion_imag
_atom_type_scat_source
C C 0.0033 0.0016 'International Tables Vol C Tables 4.2.6.8 and 6.1.1.4'
H H 0.0000 0.0000 'International Tables Vol C Tables 4.2.6.8 and 6.1.1.4'
B B 0.0013 0.0007 'International Tables Vol C Tables 4.2.6.8 and 6.1.1.4'
N N 0.0061 0.0033 'International Tables Vol C Tables 4.2.6.8 and 6.1.1.4'
Li Li -0.0003 0.0001 'International Tables Vol C Tables 4.2.6.8 and 6.1.1.4'
H H+ 0.0000 0.0000 'International Tables Vol C Tables 4.2.6.8 and 6.1.1.4'

loop_
_geom_angle_atom_site_label_1
_geom_angle_atom_site_label_2
_geom_angle_atom_site_label_3
_geom_angle
_geom_angle_site_symmetry_1
_geom_angle_site_symmetry_3
_geom_angle_publ_flag
B1 H+1 Li1 95.5(14) . . ?
C1 N1 C5 118.09(18) . . ?
C1 N1 Li1 112.23(14) . . ?
C5 N1 Li1 128.43(15) . . ?
H+2 B1 H+2 109(3) 2 . ?
H+2 B1 H+1 108.0(18) 2 2 ?
H+2 B1 H+1 112.5(19) . 2 ?
H+2 B1 H+1 112.5(19) 2 . ?
H+2 B1 H+1 108.0(18) . . ?
H+1 B1 H+1 106(2) 2 . ?
H+2 B1 Li1 125.3(16) 2 . ?
H+2 B1 Li1 125.3(16) . . ?
H+1 B1 Li1 53.2(12) 2 . ?
H+1 B1 Li1 53.2(12) . . ?
H+1 Li1 H+1 62.5(15) 2 . ?
H+1 Li1 N1 105.3(8) 2 2 ?
H+1 Li1 N1 118.9(8) . 2 ?
H+1 Li1 N1 118.9(8) 2 . ?
H+1 Li1 N1 105.3(8) . . ?
N1 Li1 N1 128.2(2) 2 . ?
H+1 Li1 B1 31.3(8) 2 . ?
H+1 Li1 B1 31.3(8) . . ?
N1 Li1 B1 115.92(12) 2 . ?
N1 Li1 B1 115.92(12) . . ?
N1 C1 C2 122.4(2) . . ?
N1 C1 C6 115.63(19) . . ?
C2 C1 C6 121.9(2) . . ?
C3 C2 C1 120.4(2) . . ?
C2 C3 C4 117.2(2) . . ?
C2 C3 C7 121.6(3) . . ?
C4 C3 C7 121.2(3) . . ?
C5 C4 C3 121.0(2) . . ?
N1 C5 C4 120.9(2) . . ?
N1 C5 C8 116.65(19) . . ?
C4 C5 C8 122.4(2) . . ?

loop_
_geom_bond_atom_site_label_1
_geom_bond_atom_site_label_2
_geom_bond_distance
_geom_bond_site_symmetry_2
_geom_bond_publ_flag
H+1 B1 1.17(2) . ?
H+1 Li1 1.81(3) . ?
H+2 B1 1.14(3) . ?
N1 C1 1.348(2) . ?
N1 C5 1.354(2) . ?
N1 Li1 2.051(3) . ?
B1 H+2 1.14(3) 2 ?
B1 H+1 1.17(2) 2 ?
B1 Li1 2.251(6) . ?
Li1 H+1 1.81(3) 2 ?
Li1 N1 2.051(3) 2 ?
C1 C2 1.381(3) . ?
C1 C6 1.497(3) . ?
C2 C3 1.364(4) . ?
C3 C4 1.391(4) . ?
C3 C7 1.513(3) . ?
C4 C5 1.382(3) . ?
C5 C8 1.494(3) . ?
